data_2005761
loop_
_publ_author_name
'Yanson, T. I.'
'Manyako, M. B.'
'Bodak, O. I.'
'German, N. V.'
'Zarechnyuk, O. S.'
'Cern\'y, R.'
'Pacheco, J. V.'
'Yvon, K.'

_publ_section_title
;
 Triclinic Fe~3~Al~2~Si~3~ and Orthorhombic Fe~3~Al~2~Si~4~ with New
 Structure Types
;
_journal_issue 12
_journal_name_full 'Acta Crystallographica Section C'
_journal_page_first 2964
_journal_page_last 2967
_journal_paper_doi 10.1107/S0108270196008694
_journal_volume 52
_journal_year 1996
_chemical_formula_iupac 'Fe3 Al2 Si3'
_chemical_formula_structural 'Fe3 Al2 Si3'
_chemical_formula_sum 'Al2 Fe3 Si3'
_chemical_formula_weight 305.76
_space_group_IT_number 2
_symmetry_cell_setting triclinic
_symmetry_space_group_name_Hall '-P 1'
_symmetry_space_group_name_H-M 'P -1'
_cell_angle_alpha 101.375(23)
_cell_angle_beta 105.923(17)
_cell_angle_gamma 101.237(19)
_cell_formula_units_Z 2
_cell_length_a 4.6512(16)
_cell_length_b 6.3261(24)
_cell_length_c 7.499(3)
_cell_measurement_reflns_used 30
_cell_measurement_temperature 293
_cell_measurement_theta_max 25
_cell_measurement_theta_min 9
_cell_volume 200.63(14)
_computing_cell_refinement 'DIF4 (Stoe & Cie, 1991)'
_computing_data_collection 'Stoe Stadi-4 software'
_computing_data_reduction 'REFCAL LSABS SORTRF Xtal3.2'
_computing_publication_material 'BONDLA CIFIO Xtal3.2, STRUCTURE TIDY (Gelato & Parth\'e, 1987)'
_computing_structure_refinement 'CRYLSQ Xtal3.2'
_computing_structure_solution 'GENTAN Xtal3.2'
_diffrn_ambient_temperature 293
_diffrn_measurement_device 'Stoe_Stadi-4 4-circle'
_diffrn_measurement_method \w-\q_scans
_diffrn_radiation_monochromator graphite
_diffrn_radiation_source fine-focus_Philips-tube
_diffrn_radiation_type x-ray
_diffrn_radiation_wavelength .71073
_diffrn_reflns_av_R_equivalents .07
_diffrn_reflns_av_sigmaI/netI .093
_diffrn_reflns_limit_h_max 6
_diffrn_reflns_limit_h_min -6
_diffrn_reflns_limit_k_max 8
_diffrn_reflns_limit_k_min -8
_diffrn_reflns_limit_l_max 10
_diffrn_reflns_limit_l_min -10
_diffrn_reflns_number 2562
_diffrn_reflns_theta_max 30
_diffrn_reflns_theta_min 2.93
_diffrn_standards_decay_%
;
                                   0.9
                                   1.0
;
_diffrn_standards_interval_time 60
_diffrn_standards_number 2
_exptl_absorpt_coefficient_mu 11.821
_exptl_absorpt_correction_T_max .835286
_exptl_absorpt_correction_T_min .547106
_exptl_absorpt_correction_type 'analytical integration (LSABS; Blanc, Schwarzenbach & Flack, 1991)'
_exptl_crystal_colour grey
_exptl_crystal_density_diffrn 5.062
_exptl_crystal_density_meas ?
_exptl_crystal_description plate
_exptl_crystal_F_000 292
_exptl_crystal_size_max 0.048
_exptl_crystal_size_mid 0.048
_exptl_crystal_size_min 0.016
_refine_diff_density_max 1.735
_refine_diff_density_min -2.319
_refine_ls_abs_structure_details none
_refine_ls_abs_structure_Flack 0
_refine_ls_extinction_coef 26E2(2)
_refine_ls_extinction_method 'Becker & Coppens (1975)'
_refine_ls_goodness_of_fit_all 1.217
_refine_ls_goodness_of_fit_obs 1.27
_refine_ls_matrix_type full
_refine_ls_number_constraints 0
_refine_ls_number_parameters 74
_refine_ls_number_reflns 1046
_refine_ls_number_restraints 0
_refine_ls_R_factor_all .068
_refine_ls_R_factor_obs .056
_refine_ls_shift/esd_max .00095
_refine_ls_shift/esd_mean .00012
_refine_ls_structure_factor_coef F
_refine_ls_weighting_scheme sigma
_refine_ls_wR_factor_all .031
_refine_ls_wR_factor_obs .031
_reflns_number_observed 1046
_reflns_number_total 1168
_reflns_observed_criterion F>1.00_sigma(F)
_cod_data_source_file du1157.cif
_cod_data_source_block Fe~3~Al~2~Si~3~
_cod_depositor_comments
;
The following automatic conversions were performed:

'_exptl_crystal_density_meas' value 'not measured' was changed to '?'
- the value is perceived as not measured.

Automatic conversion script
Id: cif_fix_values 3008 2015-01-20 13:52:24Z robertas 
;
_cod_original_cell_volume 200.63(14)
_cod_database_code 2005761

loop_
_symmetry_equiv_pos_as_xyz
+x,+y,+z
-x,-y,-z

loop_
_atom_site_aniso_label
_atom_site_aniso_U_11
_atom_site_aniso_U_22
_atom_site_aniso_U_33
_atom_site_aniso_U_12
_atom_site_aniso_U_13
_atom_site_aniso_U_23
Fe1 .0094(4) .0082(4) .0091(4) .0029(3) .0045(3) .0011(3)
Fe2 .0079(4) .0066(4) .0075(4) .0029(3) .0026(3) .0024(3)
Fe3 .0082(4) .0087(4) .0087(4) .0034(3) .0024(3) .0024(3)
Al1 .0114(9) .0084(8) .0078(7) .0032(7) .0038(6) .0029(7)
Al2 .0064(8) .0054(8) .0172(9) .0015(6) .0057(7) .0016(7)
Si1 .0092(8) .0145(8) .0137(8) .0056(6) .0042(6) .0060(7)
Si2 .0090(7) .0090(7) .0100(7) .0036(6) .0021(6) .0028(6)
Si3 .0092(8) .0057(7) .0092(7) .0026(6) .0039(6) .0011(6)

loop_
_atom_site_label
_atom_site_fract_x
_atom_site_fract_y
_atom_site_fract_z
_atom_site_U_iso_or_equiv
_atom_site_thermal_displace_type
Fe1 .03790(19) .29782(14) .41027(12) .0087(3) Uani
Fe2 .13449(19) .31956(13) .05623(11) .0071(3) Uani
Fe3 .36147(19) .02378(13) .22702(11) .0084(3) Uani
Al1 .0633(4) .6522(3) .2757(3) .0088(6) Uani
Al2 .4058(4) .6734(3) .0383(3) .0095(6) Uani
Si1 .2808(4) .0509(3) .5372(3) .0117(6) Uani
Si2 .5428(4) .4147(3) .3476(3) .0093(5) Uani
Si3 .8222(3) .0191(3) .1174(3) .0079(5) Uani

loop_
_atom_type_symbol
_atom_type_description
_atom_type_scat_dispersion_real
_atom_type_scat_dispersion_imag
_atom_type_scat_source
Al Al .056 .052 'IntTabIV Tables 2.2B and 2.3.1'
Fe Fe .301 .845 'IntTabIV Tables 2.2B and 2.3.1'
Si Si .072 .071 'IntTabIV Tables 2.2B and 2.3.1'

loop_
_geom_bond_atom_site_label_1
_geom_bond_atom_site_label_2
_geom_bond_site_symmetry_1
_geom_bond_site_symmetry_2
_geom_bond_distance
_geom_bond_publ_flag
Fe1 Si1 1_655 1_655 2.304(3) yes
Fe1 Si3 1_655 . 2.3478(17) no
Fe1 Si2 1_655 2_766 2.4044(15) no
Fe1 Al1 1_655 2_666 2.498(3) no
Fe1 Si2 1_655 . 2.505(3) no
Fe1 Si2 1_655 1_655 2.520(3) no
Fe1 Si1 1_655 2_656 2.570(3) no
Fe1 Al1 1_655 1_655 2.630(3) no
Fe1 Fe1 1_655 2_666 2.7809(15) no
Fe1 Fe2 1_655 1_655 2.8362(17) no
Fe1 Fe3 1_655 1_655 2.8932(15) no
Fe1 Fe3 1_655 . 3.0585(14) no
Fe1 Al2 1_655 2_665 3.491(3) no
Fe2 Si2 1_655 1_655 2.3456(17) no
Fe2 Si3 1_655 2_755 2.353(2) no
Fe2 Si3 1_655 . 2.360(2) no
Fe2 Al2 1_655 1_655 2.394(3) yes
Fe2 Al2 1_655 2_765 2.426(3) no
Fe2 Al2 1_655 2_665 2.428(3) no
Fe2 Al1 1_655 2_665 2.461(3) no
Fe2 Al1 1_655 1_655 2.540(3) no
Fe2 Fe3 1_655 1_655 2.6887(15) yes
Fe2 Fe3 1_655 2_655 2.8442(11) no
Fe2 Fe2 1_655 2_665 2.9635(15) no
Fe3 Si2 1_655 1_655 2.3516(19) no
Fe3 Si3 1_655 . 2.408(2) no
Fe3 Si3 1_655 2_755 2.429(2) no
Fe3 Si1 1_655 1_655 2.435(3) no
Fe3 Al2 1_655 1_645 2.461(3) no
Fe3 Si3 1_655 1_655 2.500(3) no
Fe3 Al1 1_655 1_645 2.632(3) no
Fe3 Al2 1_655 2_765 3.268(3) no
Al1 Si1 1_655 1_665 2.683(3) no
Al1 Al2 1_655 1_655 2.700(3) no
Al1 Si2 1_655 . 2.833(3) no
Al1 Al2 1_655 2_665 2.840(2) no
Al1 Si2 1_655 1_655 2.914(3) no
Al1 Si1 1_655 2_666 3.069(3) no
Al1 Si3 1_655 1_565 3.069(3) no
Al1 Si2 1_655 2_766 3.074(3) no
Al1 Al2 1_655 . 3.132(3) no
Al2 Si3 2_665 2_655 2.468(3) yes
Al2 Al2 2_665 . 2.538(3) yes
Al2 Si3 2_665 . 2.701(3) no
Al2 Si2 2_665 . 2.922(3) no
Al2 Si2 2_665 2_665 3.092(3) no
Al2 Si1 2_665 1_554 3.094(3) no
Si1 Si1 1_655 2_656 2.440(3) yes
Si1 Si3 1_655 2_756 2.860(3) no
Si1 Si2 1_655 1_655 3.155(3) no
Si1 Si2 1_655 2_766 3.198(3) no
Si1 Si3 1_655 . 3.225(3) no
Si2 Si2 . 2_666 2.499(3) no
Si3 Si3 . 2_755 2.735(3) no
Si3 Si3 . 2_655 2.966(3) no
